data_7005563
loop_
_publ_author_name
'Cooke, Craig E.'
'Ramnial, Taramatee'
'Jennings, Michael C.'
'Pomeroy, Roland K.'
'Clyburne, Jason A. C.'

_publ_section_title
;
 Non-classical NHC transfers from the reaction of (IMes)AgCl with
 osmium carbonyl clusters.
;
_journal_issue 18
_journal_name_full 'Dalton transactions (Cambridge, England : 2003)'
_journal_page_first 1755
_journal_page_last 1758
_journal_paper_doi 10.1039/b703071c
_journal_year 2007
_chemical_formula_moiety 'C31 H24 Ag Cl N2 O10 Os3'
_chemical_formula_sum 'C31 H24 Ag Cl N2 O10 Os3'
_chemical_formula_weight 1298.44
_chemical_name_systematic
;
?
;
_space_group_IT_number 2
_symmetry_cell_setting triclinic
_symmetry_space_group_name_Hall '-P 1'
_symmetry_space_group_name_H-M 'P -1'
_atom_sites_solution_hydrogens geom
_atom_sites_solution_primary direct
_atom_sites_solution_secondary difmap
_audit_creation_method SHELXL-97
_cell_angle_alpha 93.746(4)
_cell_angle_beta 97.217(4)
_cell_angle_gamma 97.567(3)
_cell_formula_units_Z 2
_cell_length_a 8.1388(6)
_cell_length_b 12.5307(9)
_cell_length_c 18.0480(10)
_cell_measurement_reflns_used 4867
_cell_measurement_temperature 150(2)
_cell_measurement_theta_max 27.48
_cell_measurement_theta_min 1.70
_cell_volume 1803.9(2)
_computing_cell_refinement 'DENZO-SMN (Otwinowski & Minor, 1997)'
_computing_data_collection 'COLLECT (Nonius, 1997-2001)'
_computing_data_reduction DENZO-SMN
_computing_molecular_graphics 'SHELXTL/PC (Sheldrick, 2001)'
_computing_publication_material SHELXTL/PC
_computing_structure_refinement 'SHELXL-97 (Sheldrick, 1997)'
_computing_structure_solution 'SHELXS-97 (Sheldrick, 1997)'
_diffrn_ambient_temperature 150(2)
_diffrn_measured_fraction_theta_full 0.992
_diffrn_measured_fraction_theta_max 0.992
_diffrn_measurement_device_type 'Nonius Kappa-CCD'
_diffrn_measurement_method '\f scans, and \w scans with \k offsets'
_diffrn_radiation_monochromator graphite
_diffrn_radiation_source 'fine-focus sealed tube'
_diffrn_radiation_type MoK\a
_diffrn_radiation_wavelength 0.71073
_diffrn_reflns_av_R_equivalents 0.095
_diffrn_reflns_av_sigmaI/netI 0.1405
_diffrn_reflns_limit_h_max 9
_diffrn_reflns_limit_h_min -9
_diffrn_reflns_limit_k_max 14
_diffrn_reflns_limit_k_min -14
_diffrn_reflns_limit_l_max 21
_diffrn_reflns_limit_l_min -21
_diffrn_reflns_number 17458
_diffrn_reflns_theta_full 25.03
_diffrn_reflns_theta_max 25.03
_diffrn_reflns_theta_min 2.55
_diffrn_standards_number 0
_exptl_absorpt_coefficient_mu 11.195
_exptl_absorpt_correction_T_max 0.4873
_exptl_absorpt_correction_T_min 0.1488
_exptl_absorpt_correction_type multi-scan
_exptl_absorpt_process_details 'DENZO-SMN (Otwinowski & Minor, 1997)'
_exptl_crystal_colour red
_exptl_crystal_density_diffrn 2.391
_exptl_crystal_density_method 'not measured'
_exptl_crystal_description plate
_exptl_crystal_F_000 1192
_exptl_crystal_size_max 0.28
_exptl_crystal_size_mid 0.15
_exptl_crystal_size_min 0.08
_refine_diff_density_max 1.739
_refine_diff_density_min -2.498
_refine_diff_density_rms 0.323
_refine_ls_extinction_method none
_refine_ls_goodness_of_fit_ref 0.943
_refine_ls_hydrogen_treatment constr
_refine_ls_matrix_type full
_refine_ls_number_parameters 415
_refine_ls_number_reflns 6323
_refine_ls_number_restraints 163
_refine_ls_restrained_S_all 0.933
_refine_ls_R_factor_all 0.1152
_refine_ls_R_factor_gt 0.0538
_refine_ls_shift/su_max 0.000
_refine_ls_shift/su_mean 0.000
_refine_ls_structure_factor_coef Fsqd
_refine_ls_weighting_details 'calc w=1/[\s^2^(Fo^2^)+(0.0468P)^2^] where P=(Fo^2^+2Fc^2^)/3'
_refine_ls_weighting_scheme calc
_refine_ls_wR_factor_gt 0.0996
_refine_ls_wR_factor_ref 0.1181
_reflns_number_gt 3864
_reflns_number_total 6323
_reflns_threshold_expression I>2\s(I)
_cod_data_source_file b703071c.txt
_cod_data_source_block 04141
_cod_depositor_comments
;
The following automatic conversions were performed:
'_symmetry_cell_setting' value 'Triclinic' changed to 'triclinic'
according to '/home/saulius/struct/CIF-dictionaries/cif_core.dic'
dictionary named 'cif_core.dic' version 2.4.1 from 2010-06-29.

Automatic conversion script
Id: cif_fix_enum 1527 2010-12-29 10:47:43Z saulius 
;
_cod_database_code 7005563

loop_
_symmetry_equiv_pos_as_xyz
'x, y, z'
'-x, -y, -z'

loop_
_atom_site_label
_atom_site_type_symbol
_atom_site_fract_x
_atom_site_fract_y
_atom_site_fract_z
_atom_site_U_iso_or_equiv
_atom_site_adp_type
_atom_site_occupancy
_atom_site_symmetry_multiplicity
_atom_site_calc_flag
_atom_site_refinement_flags
_atom_site_disorder_assembly
_atom_site_disorder_group
Os1 Os 0.64298(7) 0.56500(5) 0.20364(3) 0.02382(18) Uani 1 1 d U . .
Os2 Os 0.57308(7) 0.67904(5) 0.33315(3) 0.02478(18) Uani 1 1 d U . .
Os3 Os 0.77412(8) 0.51047(5) 0.34761(3) 0.02870(19) Uani 1 1 d U . .
Ag Ag 0.71103(14) 0.79136(9) 0.22145(6) 0.0248(3) Uani 1 1 d U . .
Cl Cl 0.3699(4) 0.5475(3) 0.2502(2) 0.0313(9) Uani 1 1 d U . .
C1 C 0.8166(16) 0.9379(11) 0.1822(7) 0.019(3) Uani 1 1 d U . .
N2 N 0.8297(16) 1.0373(9) 0.2147(6) 0.034(3) Uani 1 1 d U . .
C3 C 0.906(2) 1.1155(12) 0.1716(8) 0.045(5) Uani 1 1 d U . .
H3A H 0.9286 1.1915 0.1834 0.054 Uiso 1 1 calc R . .
C4 C 0.939(2) 1.0579(12) 0.1094(8) 0.044(5) Uani 1 1 d U . .
H4A H 0.9933 1.0855 0.0696 0.053 Uiso 1 1 calc R . .
N5 N 0.8763(15) 0.9501(9) 0.1163(6) 0.030(3) Uani 1 1 d U . .
C41 C 0.7878(11) 1.0649(7) 0.2873(4) 0.021(3) Uani 1 1 d GU . .
C42 C 0.9052(8) 1.0673(8) 0.3505(5) 0.030(3) Uani 1 1 d GU . .
C43 C 0.8615(10) 1.0898(8) 0.4213(4) 0.034(4) Uani 1 1 d GU . .
H43A H 0.9418 1.0914 0.4646 0.041 Uiso 1 1 calc R . .
C44 C 0.7002(11) 1.1099(8) 0.4289(4) 0.029(3) Uani 1 1 d GU . .
C45 C 0.5827(9) 1.1075(8) 0.3656(5) 0.031(4) Uani 1 1 d GU . .
H45A H 0.4725 1.1213 0.3708 0.037 Uiso 1 1 calc R . .
C46 C 0.6265(9) 1.0850(8) 0.2948(4) 0.024(3) Uani 1 1 d GU . .
C47 C 0.499(2) 1.0842(14) 0.2253(8) 0.046(5) Uani 1 1 d U . .
H47A H 0.4814 1.0128 0.1976 0.069 Uiso 1 1 calc R . .
H47B H 0.5397 1.1390 0.1932 0.069 Uiso 1 1 calc R . .
H47C H 0.3923 1.1001 0.2404 0.069 Uiso 1 1 calc R . .
C48 C 0.653(2) 1.1296(14) 0.5063(8) 0.054(5) Uani 1 1 d U . .
H48A H 0.7070 1.2010 0.5284 0.081 Uiso 1 1 calc R . .
H48B H 0.6888 1.0740 0.5378 0.081 Uiso 1 1 calc R . .
H48C H 0.5309 1.1267 0.5028 0.081 Uiso 1 1 calc R . .
C49 C 1.081(2) 1.0463(15) 0.3432(9) 0.062(6) Uani 1 1 d U . .
H49A H 1.0770 0.9802 0.3104 0.092 Uiso 1 1 calc R . .
H49B H 1.1398 1.0376 0.3928 0.092 Uiso 1 1 calc R . .
H49C H 1.1405 1.1074 0.3216 0.092 Uiso 1 1 calc R . .
C51 C 0.8916(12) 0.8633(6) 0.0640(4) 0.024(3) Uani 1 1 d GU . .
C52 C 0.7571(9) 0.8259(7) 0.0091(5) 0.028(3) Uani 1 1 d GU . .
C53 C 0.7681(9) 0.7408(7) -0.0427(4) 0.030(3) Uani 1 1 d GU . .
H53A H 0.6762 0.7152 -0.0802 0.036 Uiso 1 1 calc R . .
C54 C 0.9135(11) 0.6933(6) -0.0395(4) 0.031(3) Uani 1 1 d GU . .
C55 C 1.0480(9) 0.7308(7) 0.0154(5) 0.032(3) Uani 1 1 d GU . .
H55A H 1.1473 0.6983 0.0176 0.038 Uiso 1 1 calc R . .
C56 C 1.0370(9) 0.8158(7) 0.0672(4) 0.026(3) Uani 1 1 d GU . .
C57 C 0.5992(19) 0.8783(14) 0.0038(8) 0.048(5) Uani 1 1 d U . .
H57A H 0.5600 0.8823 0.0529 0.072 Uiso 1 1 calc R . .
H57B H 0.5126 0.8353 -0.0328 0.072 Uiso 1 1 calc R . .
H57C H 0.6228 0.9514 -0.0122 0.072 Uiso 1 1 calc R . .
C58 C 0.923(2) 0.5982(12) -0.0937(9) 0.049(5) Uani 1 1 d U . .
H58A H 0.8571 0.5336 -0.0794 0.073 Uiso 1 1 calc R . .
H58B H 1.0403 0.5862 -0.0924 0.073 Uiso 1 1 calc R . .
H58C H 0.8793 0.6130 -0.1444 0.073 Uiso 1 1 calc R . .
C59 C 1.183(2) 0.8565(13) 0.1268(8) 0.045(4) Uani 1 1 d U . .
H59A H 1.2725 0.8125 0.1224 0.068 Uiso 1 1 calc R . .
H59B H 1.1464 0.8514 0.1764 0.068 Uiso 1 1 calc R . .
H59C H 1.2236 0.9320 0.1204 0.068 Uiso 1 1 calc R . .
O11 O 0.9956(13) 0.6251(8) 0.1709(6) 0.036(3) Uani 1 1 d U . .
C11 C 0.8626(18) 0.6050(11) 0.1849(8) 0.025(3) Uani 1 1 d U . .
O12 O 0.6487(14) 0.3301(9) 0.1531(6) 0.049(3) Uani 1 1 d U . .
C12 C 0.6501(18) 0.4218(13) 0.1744(8) 0.029(3) Uani 1 1 d U . .
O13 O 0.4737(14) 0.6296(9) 0.0574(5) 0.045(3) Uani 1 1 d U . .
C13 C 0.539(2) 0.6113(14) 0.1143(8) 0.045(4) Uani 1 1 d U . .
O21 O 0.8623(15) 0.8314(10) 0.4205(6) 0.051(3) Uani 1 1 d U . .
C21 C 0.753(2) 0.7758(13) 0.3861(8) 0.034(3) Uani 1 1 d U . .
O22 O 0.4607(16) 0.6207(9) 0.4817(6) 0.064(4) Uani 1 1 d U . .
C22 C 0.502(2) 0.6422(13) 0.4258(8) 0.044(4) Uani 1 1 d U . .
O23 O 0.3611(11) 0.8610(8) 0.3059(5) 0.028(2) Uani 1 1 d U . .
C23 C 0.4420(18) 0.7913(11) 0.3124(8) 0.029(3) Uani 1 1 d U . .
O31 O 1.0801(14) 0.6831(9) 0.3420(6) 0.052(3) Uani 1 1 d U . .
C31 C 0.963(2) 0.6192(14) 0.3412(8) 0.037(3) Uani 1 1 d U . .
O32 O 0.4498(15) 0.3456(9) 0.3409(7) 0.060(4) Uani 1 1 d U . .
C32 C 0.568(2) 0.4101(12) 0.3426(8) 0.033(3) Uani 1 1 d U . .
O33 O 0.8345(14) 0.5395(11) 0.5191(6) 0.069(4) Uani 1 1 d U . .
C33 C 0.812(2) 0.5238(14) 0.4549(9) 0.044(4) Uani 1 1 d U . .
O34 O 0.9784(15) 0.3307(9) 0.3095(6) 0.056(3) Uani 1 1 d U . .
C34 C 0.896(2) 0.3966(13) 0.3246(8) 0.040(4) Uani 1 1 d U . .

loop_
_atom_site_aniso_label
_atom_site_aniso_U_11
_atom_site_aniso_U_22
_atom_site_aniso_U_33
_atom_site_aniso_U_23
_atom_site_aniso_U_13
_atom_site_aniso_U_12
Os1 0.0280(4) 0.0210(4) 0.0223(3) 0.0014(3) 0.0030(3) 0.0035(3)
Os2 0.0300(4) 0.0238(4) 0.0222(3) 0.0039(3) 0.0071(3) 0.0056(3)
Os3 0.0331(4) 0.0285(4) 0.0253(3) 0.0047(3) 0.0020(3) 0.0083(3)
Ag 0.0302(7) 0.0212(7) 0.0240(6) 0.0034(5) 0.0072(5) 0.0036(6)
Cl 0.023(2) 0.025(2) 0.044(2) 0.0031(18) 0.0022(17) -0.0012(17)
C1 0.015(8) 0.013(5) 0.027(7) -0.001(5) 0.006(6) -0.002(6)
N2 0.066(10) 0.013(5) 0.028(6) -0.001(5) 0.024(6) 0.007(6)
C3 0.089(14) 0.011(6) 0.039(9) 0.001(6) 0.038(10) -0.004(9)
C4 0.084(14) 0.025(7) 0.031(9) 0.005(7) 0.036(9) 0.005(9)
N5 0.050(9) 0.021(6) 0.019(6) -0.001(4) 0.016(6) 0.002(6)
C41 0.031(7) 0.012(8) 0.022(6) 0.001(6) 0.011(5) 0.003(7)
C42 0.032(8) 0.026(9) 0.033(6) 0.009(7) 0.002(5) 0.001(8)
C43 0.039(8) 0.037(10) 0.025(6) 0.001(8) -0.003(6) 0.004(8)
C44 0.042(9) 0.022(9) 0.020(6) -0.002(7) 0.001(5) -0.010(8)
C45 0.026(8) 0.043(11) 0.030(6) 0.003(8) 0.015(5) 0.020(8)
C46 0.030(7) 0.022(9) 0.022(6) 0.004(7) 0.011(5) 0.004(7)
C47 0.043(9) 0.059(13) 0.039(7) 0.017(9) -0.001(7) 0.015(10)
C48 0.075(14) 0.058(13) 0.032(7) -0.005(9) 0.017(8) 0.018(11)
C49 0.033(9) 0.090(17) 0.066(13) 0.022(12) 0.015(8) 0.012(11)
C51 0.036(7) 0.015(7) 0.023(7) 0.001(5) 0.014(5) -0.001(6)
C52 0.033(8) 0.022(9) 0.028(8) -0.007(5) 0.007(5) 0.007(7)
C53 0.024(8) 0.028(9) 0.032(8) -0.005(6) 0.000(6) -0.008(7)
C54 0.040(9) 0.024(9) 0.028(8) -0.008(6) 0.009(6) 0.005(7)
C55 0.031(8) 0.043(10) 0.020(8) -0.012(6) 0.011(5) 0.001(7)
C56 0.034(8) 0.026(9) 0.019(7) 0.001(5) 0.006(5) 0.003(7)
C57 0.048(10) 0.068(13) 0.037(10) 0.010(9) 0.010(8) 0.033(10)
C58 0.055(13) 0.027(10) 0.054(11) -0.029(7) 0.001(9) -0.006(8)
C59 0.044(9) 0.045(12) 0.040(10) -0.011(7) -0.007(7) -0.002(9)
O11 0.030(6) 0.020(6) 0.061(7) 0.001(5) 0.021(6) 0.002(5)
C11 0.026(6) 0.009(7) 0.037(8) -0.002(6) 0.003(6) -0.008(6)
O12 0.050(8) 0.028(6) 0.059(8) -0.023(6) -0.005(6) -0.009(6)
C12 0.019(8) 0.027(5) 0.035(7) -0.014(6) 0.004(6) -0.013(6)
O13 0.054(8) 0.049(8) 0.026(6) 0.004(6) -0.008(5) -0.003(6)
C13 0.049(9) 0.065(10) 0.021(5) -0.001(6) -0.001(5) 0.020(8)
O21 0.052(8) 0.058(9) 0.034(7) -0.007(6) -0.014(5) 0.001(6)
C21 0.049(8) 0.032(7) 0.019(6) -0.003(5) -0.010(6) 0.012(6)
O22 0.106(11) 0.063(9) 0.041(7) 0.022(7) 0.055(7) 0.026(8)
C22 0.070(12) 0.040(11) 0.032(6) 0.013(6) 0.023(7) 0.020(8)
O23 0.025(6) 0.031(6) 0.029(6) -0.001(5) 0.002(5) 0.006(5)
C23 0.031(8) 0.019(7) 0.039(9) 0.007(6) 0.018(6) 0.000(6)
O31 0.042(8) 0.048(8) 0.057(8) -0.016(6) -0.002(6) -0.006(5)
C31 0.026(7) 0.047(9) 0.037(8) 0.006(8) -0.003(6) 0.005(5)
O32 0.057(8) 0.041(8) 0.085(10) 0.030(7) 0.013(7) 0.000(5)
C32 0.046(7) 0.022(7) 0.031(8) 0.010(7) 0.005(7) 0.003(5)
O33 0.046(8) 0.137(13) 0.025(5) 0.000(7) -0.004(6) 0.023(8)
C33 0.038(10) 0.069(13) 0.028(5) 0.004(7) 0.002(6) 0.018(8)
O34 0.054(9) 0.032(8) 0.078(9) -0.011(6) -0.005(7) 0.014(6)
C34 0.051(10) 0.037(8) 0.037(9) 0.008(7) 0.010(8) 0.014(7)

loop_
_atom_type_symbol
_atom_type_description
_atom_type_scat_dispersion_real
_atom_type_scat_dispersion_imag
_atom_type_scat_source
C C 0.0033 0.0016 'International Tables Vol C Tables 4.2.6.8 and 6.1.1.4'
H H 0.0000 0.0000 'International Tables Vol C Tables 4.2.6.8 and 6.1.1.4'
N N 0.0061 0.0033 'International Tables Vol C Tables 4.2.6.8 and 6.1.1.4'
O O 0.0106 0.0060 'International Tables Vol C Tables 4.2.6.8 and 6.1.1.4'
Cl Cl 0.1484 0.1585 'International Tables Vol C Tables 4.2.6.8 and 6.1.1.4'
Ag Ag -0.8971 1.1015 'International Tables Vol C Tables 4.2.6.8 and 6.1.1.4'
Os Os -1.2165 7.6030 'International Tables Vol C Tables 4.2.6.8 and 6.1.1.4'

loop_
_geom_angle_atom_site_label_1
_geom_angle_atom_site_label_2
_geom_angle_atom_site_label_3
_geom_angle
_geom_angle_site_symmetry_1
_geom_angle_site_symmetry_3
_geom_angle_publ_flag
C12 Os1 C11 91.7(6) . . ?
C12 Os1 C13 100.8(7) . . ?
C11 Os1 C13 95.9(6) . . ?
C12 Os1 Cl 99.7(4) . . ?
C11 Os1 Cl 166.9(5) . . ?
C13 Os1 Cl 88.5(5) . . ?
C12 Os1 Ag 162.6(4) . . ?
C11 Os1 Ag 72.2(4) . . ?
C13 Os1 Ag 75.1(5) . . ?
Cl Os1 Ag 97.11(9) . . ?
C12 Os1 Os2 135.4(4) . . ?
C11 Os1 Os2 112.1(4) . . ?
C13 Os1 Os2 112.9(4) . . ?
Cl Os1 Os2 54.92(10) . . ?
Ag Os1 Os2 59.66(3) . . ?
C12 Os1 Os3 84.5(4) . . ?
C11 Os1 Os3 88.5(4) . . ?
C13 Os1 Os3 173.0(4) . . ?
Cl Os1 Os3 86.06(8) . . ?
Ag Os1 Os3 101.21(3) . . ?
Os2 Os1 Os3 60.28(2) . . ?
C21 Os2 C22 89.4(7) . . ?
C21 Os2 C23 92.8(6) . . ?
C22 Os2 C23 99.3(6) . . ?
C21 Os2 Cl 171.0(5) . . ?
C22 Os2 Cl 97.9(6) . . ?
C23 Os2 Cl 91.2(5) . . ?
C21 Os2 Ag 76.0(4) . . ?
C22 Os2 Ag 163.1(5) . . ?
C23 Os2 Ag 73.3(4) . . ?
Cl Os2 Ag 97.50(8) . . ?
C21 Os2 Os1 115.8(4) . . ?
C22 Os2 Os1 136.0(5) . . ?
C23 Os2 Os1 113.7(4) . . ?
Cl Os2 Os1 55.14(8) . . ?
Ag Os2 Os1 59.97(3) . . ?
C21 Os2 Os3 89.0(4) . . ?
C22 Os2 Os3 86.6(4) . . ?
C23 Os2 Os3 173.8(4) . . ?
Cl Os2 Os3 86.20(8) . . ?
Ag Os2 Os3 101.44(3) . . ?
Os1 Os2 Os3 60.304(19) . . ?
C34 Os3 C33 101.8(6) . . ?
C34 Os3 C31 92.1(7) . . ?
C33 Os3 C31 92.3(7) . . ?
C34 Os3 C32 91.6(7) . . ?
C33 Os3 C32 93.8(7) . . ?
C31 Os3 C32 172.1(6) . . ?
C34 Os3 Os2 162.3(4) . . ?
C33 Os3 Os2 95.9(4) . . ?
C31 Os3 Os2 86.6(4) . . ?
C32 Os3 Os2 87.7(4) . . ?
C34 Os3 Os1 102.9(4) . . ?
C33 Os3 Os1 155.3(4) . . ?
C31 Os3 Os1 86.2(4) . . ?
C32 Os3 Os1 86.2(4) . . ?
Os2 Os3 Os1 59.414(19) . . ?
C1 Ag Os2 150.4(4) . . ?
C1 Ag Os1 148.9(3) . . ?
Os2 Ag Os1 60.37(3) . . ?
Os2 Cl Os1 69.94(10) . . ?
N2 C1 N5 105.1(11) . . ?
N2 C1 Ag 127.8(9) . . ?
N5 C1 Ag 127.0(10) . . ?
C1 N2 C3 112.0(11) . . ?
C1 N2 C41 125.6(10) . . ?
C3 N2 C41 122.2(12) . . ?
C4 C3 N2 105.1(13) . . ?
C4 C3 H3A 127.4 . . ?
N2 C3 H3A 127.4 . . ?
C3 C4 N5 105.9(12) . . ?
C3 C4 H4A 127.0 . . ?
N5 C4 H4A 127.0 . . ?
C1 N5 C4 111.7(11) . . ?
C1 N5 C51 124.4(11) . . ?
C4 N5 C51 123.5(10) . . ?
C42 C41 C46 120.0 . . ?
C42 C41 N2 120.3(8) . . ?
C46 C41 N2 119.7(8) . . ?
C43 C42 C41 120.0 . . ?
C43 C42 C49 119.4(9) . . ?
C41 C42 C49 120.6(9) . . ?
C42 C43 C44 120.0 . . ?
C42 C43 H43A 120.0 . . ?
C44 C43 H43A 120.0 . . ?
C45 C44 C43 120.0 . . ?
C45 C44 C48 120.6(9) . . ?
C43 C44 C48 119.4(9) . . ?
C44 C45 C46 120.0 . . ?
C44 C45 H45A 120.0 . . ?
C46 C45 H45A 120.0 . . ?
C45 C46 C41 120.0 . . ?
C45 C46 C47 120.1(8) . . ?
C41 C46 C47 119.9(8) . . ?
C46 C47 H47A 109.5 . . ?
C46 C47 H47B 109.5 . . ?
H47A C47 H47B 109.5 . . ?
C46 C47 H47C 109.5 . . ?
H47A C47 H47C 109.5 . . ?
H47B C47 H47C 109.5 . . ?
C44 C48 H48A 109.5 . . ?
C44 C48 H48B 109.5 . . ?
H48A C48 H48B 109.5 . . ?
C44 C48 H48C 109.5 . . ?
H48A C48 H48C 109.5 . . ?
H48B C48 H48C 109.5 . . ?
C42 C49 H49A 109.5 . . ?
C42 C49 H49B 109.5 . . ?
H49A C49 H49B 109.5 . . ?
C42 C49 H49C 109.5 . . ?
H49A C49 H49C 109.5 . . ?
H49B C49 H49C 109.5 . . ?
C52 C51 C56 120.0 . . ?
C52 C51 N5 118.6(8) . . ?
C56 C51 N5 121.4(8) . . ?
C53 C52 C51 120.0 . . ?
C53 C52 C57 119.3(9) . . ?
C51 C52 C57 120.7(9) . . ?
C52 C53 C54 120.0 . . ?
C52 C53 H53A 120.0 . . ?
C54 C53 H53A 120.0 . . ?
C53 C54 C55 120.0 . . ?
C53 C54 C58 120.2(9) . . ?
C55 C54 C58 119.8(9) . . ?
C56 C55 C54 120.0 . . ?
C56 C55 H55A 120.0 . . ?
C54 C55 H55A 120.0 . . ?
C55 C56 C51 120.0 . . ?
C55 C56 C59 120.1(8) . . ?
C51 C56 C59 119.9(8) . . ?
C52 C57 H57A 109.5 . . ?
C52 C57 H57B 109.5 . . ?
H57A C57 H57B 109.5 . . ?
C52 C57 H57C 109.5 . . ?
H57A C57 H57C 109.5 . . ?
H57B C57 H57C 109.5 . . ?
C54 C58 H58A 109.5 . . ?
C54 C58 H58B 109.5 . . ?
H58A C58 H58B 109.5 . . ?
C54 C58 H58C 109.5 . . ?
H58A C58 H58C 109.5 . . ?
H58B C58 H58C 109.5 . . ?
C56 C59 H59A 109.5 . . ?
C56 C59 H59B 109.5 . . ?
H59A C59 H59B 109.5 . . ?
C56 C59 H59C 109.5 . . ?
H59A C59 H59C 109.5 . . ?
H59B C59 H59C 109.5 . . ?
O11 C11 Os1 176.6(13) . . ?
O12 C12 Os1 177.0(14) . . ?
O13 C13 Os1 173.7(15) . . ?
O21 C21 Os2 177.2(13) . . ?
O22 C22 Os2 179.4(18) . . ?
O23 C23 Os2 174.5(12) . . ?
O31 C31 Os3 175.6(14) . . ?
O32 C32 Os3 176.4(12) . . ?
O33 C33 Os3 175.2(16) . . ?
O34 C34 Os3 176.3(15) . . ?

loop_
_geom_bond_atom_site_label_1
_geom_bond_atom_site_label_2
_geom_bond_distance
_geom_bond_site_symmetry_2
_geom_bond_publ_flag
Os1 C12 1.847(16) . ?
Os1 C11 1.871(14) . ?
Os1 C13 1.886(14) . ?
Os1 Cl 2.462(3) . ?
Os1 Ag 2.8068(13) . ?
Os1 Os2 2.8179(8) . ?
Os1 Os3 2.8435(8) . ?
Os2 C21 1.885(19) . ?
Os2 C22 1.902(14) . ?
Os2 C23 1.902(13) . ?
Os2 Cl 2.455(4) . ?
Os2 Ag 2.7980(11) . ?
Os2 Os3 2.8429(8) . ?
Os3 C34 1.898(15) . ?
Os3 C33 1.914(15) . ?
Os3 C31 1.935(18) . ?
Os3 C32 1.945(17) . ?
Ag C1 2.125(12) . ?
C1 N2 1.328(16) . ?
C1 N5 1.350(14) . ?
N2 C3 1.417(16) . ?
N2 C41 1.427(12) . ?
C3 C4 1.371(19) . ?
C3 H3A 0.9500 . ?
C4 N5 1.399(18) . ?
C4 H4A 0.9500 . ?
N5 C51 1.421(12) . ?
C41 C42 1.3900 . ?
C41 C46 1.3900 . ?
C42 C43 1.3900 . ?
C42 C49 1.509(15) . ?
C43 C44 1.3900 . ?
C43 H43A 0.9500 . ?
C44 C45 1.3900 . ?
C44 C48 1.510(14) . ?
C45 C46 1.3900 . ?
C45 H45A 0.9500 . ?
C46 C47 1.525(16) . ?
C47 H47A 0.9800 . ?
C47 H47B 0.9800 . ?
C47 H47C 0.9800 . ?
C48 H48A 0.9800 . ?
C48 H48B 0.9800 . ?
C48 H48C 0.9800 . ?
C49 H49A 0.9800 . ?
C49 H49B 0.9800 . ?
C49 H49C 0.9800 . ?
C51 C52 1.3900 . ?
C51 C56 1.3900 . ?
C52 C53 1.3900 . ?
C52 C57 1.515(14) . ?
C53 C54 1.3900 . ?
C53 H53A 0.9500 . ?
C54 C55 1.3900 . ?
C54 C58 1.508(15) . ?
C55 C56 1.3900 . ?
C55 H55A 0.9500 . ?
C56 C59 1.507(17) . ?
C57 H57A 0.9800 . ?
C57 H57B 0.9800 . ?
C57 H57C 0.9800 . ?
C58 H58A 0.9800 . ?
C58 H58B 0.9800 . ?
C58 H58C 0.9800 . ?
C59 H59A 0.9800 . ?
C59 H59B 0.9800 . ?
C59 H59C 0.9800 . ?
O11 C11 1.142(15) . ?
O12 C12 1.186(16) . ?
O13 C13 1.148(15) . ?
O21 C21 1.142(18) . ?
O22 C22 1.141(14) . ?
O23 C23 1.164(14) . ?
O31 C31 1.160(18) . ?
O32 C32 1.171(18) . ?
O33 C33 1.151(16) . ?
O34 C34 1.167(15) . ?

loop_
_geom_torsion_atom_site_label_1
_geom_torsion_atom_site_label_2
_geom_torsion_atom_site_label_3
_geom_torsion_atom_site_label_4
_geom_torsion
_geom_torsion_site_symmetry_1
_geom_torsion_site_symmetry_2
_geom_torsion_site_symmetry_3
_geom_torsion_site_symmetry_4
_geom_torsion_publ_flag
C12 Os1 Os2 C21 115.1(8) . . . . ?
C11 Os1 Os2 C21 -2.1(6) . . . . ?
C13 Os1 Os2 C21 -109.0(8) . . . . ?
Cl Os1 Os2 C21 -179.7(5) . . . . ?
Ag Os1 Os2 C21 -53.8(5) . . . . ?
Os3 Os1 Os2 C21 72.6(5) . . . . ?
C12 Os1 Os2 C22 -3.9(10) . . . . ?
C11 Os1 Os2 C22 -121.1(9) . . . . ?
C13 Os1 Os2 C22 132.0(10) . . . . ?
Cl Os1 Os2 C22 61.3(8) . . . . ?
Ag Os1 Os2 C22 -172.8(8) . . . . ?
Os3 Os1 Os2 C22 -46.4(8) . . . . ?
C12 Os1 Os2 C23 -139.1(8) . . . . ?
C11 Os1 Os2 C23 103.7(6) . . . . ?
C13 Os1 Os2 C23 -3.2(8) . . . . ?
Cl Os1 Os2 C23 -73.9(5) . . . . ?
Ag Os1 Os2 C23 52.0(5) . . . . ?
Os3 Os1 Os2 C23 178.4(5) . . . . ?
C12 Os1 Os2 Cl -65.2(7) . . . . ?
C11 Os1 Os2 Cl 177.6(4) . . . . ?
C13 Os1 Os2 Cl 70.7(6) . . . . ?
Ag Os1 Os2 Cl 125.89(10) . . . . ?
Os3 Os1 Os2 Cl -107.71(9) . . . . ?
C12 Os1 Os2 Ag 168.9(7) . . . . ?
C11 Os1 Os2 Ag 51.7(4) . . . . ?
C13 Os1 Os2 Ag -55.2(6) . . . . ?
Cl Os1 Os2 Ag -125.89(10) . . . . ?
Os3 Os1 Os2 Ag 126.40(4) . . . . ?
C12 Os1 Os2 Os3 42.5(7) . . . . ?
C11 Os1 Os2 Os3 -74.7(4) . . . . ?
C13 Os1 Os2 Os3 178.4(6) . . . . ?
Cl Os1 Os2 Os3 107.71(9) . . . . ?
Ag Os1 Os2 Os3 -126.40(4) . . . . ?
C21 Os2 Os3 C34 -119.6(18) . . . . ?
C22 Os2 Os3 C34 150.9(18) . . . . ?
C23 Os2 Os3 C34 -13(5) . . . . ?
Cl Os2 Os3 C34 52.8(17) . . . . ?
Ag Os2 Os3 C34 -44.1(17) . . . . ?
Os1 Os2 Os3 C34 1.2(17) . . . . ?
C21 Os2 Os3 C33 58.8(7) . . . . ?
C22 Os2 Os3 C33 -30.7(8) . . . . ?
C23 Os2 Os3 C33 166(4) . . . . ?
Cl Os2 Os3 C33 -128.9(6) . . . . ?
Ag Os2 Os3 C33 134.2(5) . . . . ?
Os1 Os2 Os3 C33 179.6(5) . . . . ?
C21 Os2 Os3 C31 -33.2(6) . . . . ?
C22 Os2 Os3 C31 -122.7(7) . . . . ?
C23 Os2 Os3 C31 74(4) . . . . ?
Cl Os2 Os3 C31 139.1(5) . . . . ?
Ag Os2 Os3 C31 42.3(5) . . . . ?
Os1 Os2 Os3 C31 87.6(5) . . . . ?
C21 Os2 Os3 C32 152.3(6) . . . . ?
C22 Os2 Os3 C32 62.8(7) . . . . ?
C23 Os2 Os3 C32 -101(4) . . . . ?
Cl Os2 Os3 C32 -35.3(4) . . . . ?
Ag Os2 Os3 C32 -132.2(4) . . . . ?
Os1 Os2 Os3 C32 -86.9(4) . . . . ?
C21 Os2 Os3 Os1 -120.8(4) . . . . ?
C22 Os2 Os3 Os1 149.7(6) . . . . ?
C23 Os2 Os3 Os1 -14(4) . . . . ?
Cl Os2 Os3 Os1 51.58(8) . . . . ?
Ag Os2 Os3 Os1 -45.31(3) . . . . ?
C12 Os1 Os3 C34 28.8(7) . . . . ?
C11 Os1 Os3 C34 -63.0(7) . . . . ?
C13 Os1 Os3 C34 168(5) . . . . ?
Cl Os1 Os3 C34 129.0(5) . . . . ?
Ag Os1 Os3 C34 -134.5(5) . . . . ?
Os2 Os1 Os3 C34 -179.6(5) . . . . ?
C12 Os1 Os3 C33 -152.6(14) . . . . ?
C11 Os1 Os3 C33 115.6(14) . . . . ?
C13 Os1 Os3 C33 -13(5) . . . . ?
Cl Os1 Os3 C33 -52.4(13) . . . . ?
Ag Os1 Os3 C33 44.0(13) . . . . ?
Os2 Os1 Os3 C33 -1.0(13) . . . . ?
C12 Os1 Os3 C31 120.1(6) . . . . ?
C11 Os1 Os3 C31 28.3(6) . . . . ?
C13 Os1 Os3 C31 -100(5) . . . . ?
Cl Os1 Os3 C31 -139.7(5) . . . . ?
Ag Os1 Os3 C31 -43.2(5) . . . . ?
Os2 Os1 Os3 C31 -88.3(5) . . . . ?
C12 Os1 Os3 C32 -61.9(6) . . . . ?
C11 Os1 Os3 C32 -153.7(6) . . . . ?
C13 Os1 Os3 C32 77(5) . . . . ?
Cl Os1 Os3 C32 38.2(4) . . . . ?
Ag Os1 Os3 C32 134.7(4) . . . . ?
Os2 Os1 Os3 C32 89.6(4) . . . . ?
C12 Os1 Os3 Os2 -151.5(4) . . . . ?
C11 Os1 Os3 Os2 116.6(4) . . . . ?
C13 Os1 Os3 Os2 -12(5) . . . . ?
Cl Os1 Os3 Os2 -51.39(9) . . . . ?
Ag Os1 Os3 Os2 45.09(3) . . . . ?
C21 Os2 Ag C1 -41.5(8) . . . . ?
C22 Os2 Ag C1 -10.4(18) . . . . ?
C23 Os2 Ag C1 55.8(9) . . . . ?
Cl Os2 Ag C1 144.8(7) . . . . ?
Os1 Os2 Ag C1 -173.1(7) . . . . ?
Os3 Os2 Ag C1 -127.6(7) . . . . ?
C21 Os2 Ag Os1 131.5(5) . . . . ?
C22 Os2 Ag Os1 162.7(16) . . . . ?
C23 Os2 Ag Os1 -131.1(5) . . . . ?
Cl Os2 Ag Os1 -42.11(8) . . . . ?
Os3 Os2 Ag Os1 45.51(3) . . . . ?
C12 Os1 Ag C1 20.2(17) . . . . ?
C11 Os1 Ag C1 43.1(8) . . . . ?
C13 Os1 Ag C1 -58.2(8) . . . . ?
Cl Os1 Ag C1 -144.7(7) . . . . ?
Os2 Os1 Ag C1 173.4(7) . . . . ?
Os3 Os1 Ag C1 127.9(7) . . . . ?
C12 Os1 Ag Os2 -153.1(16) . . . . ?
C11 Os1 Ag Os2 -130.2(4) . . . . ?
C13 Os1 Ag Os2 128.5(5) . . . . ?
Cl Os1 Ag Os2 41.92(9) . . . . ?
Os3 Os1 Ag Os2 -45.45(3) . . . . ?
C21 Os2 Cl Os1 2(3) . . . . ?
C22 Os2 Cl Os1 -142.1(4) . . . . ?
C23 Os2 Cl Os1 118.3(4) . . . . ?
Ag Os2 Cl Os1 45.03(6) . . . . ?
Os3 Os2 Cl Os1 -56.03(5) . . . . ?
C12 Os1 Cl Os2 139.7(5) . . . . ?
C11 Os1 Cl Os2 -9.8(17) . . . . ?
C13 Os1 Cl Os2 -119.5(5) . . . . ?
Ag Os1 Cl Os2 -44.80(7) . . . . ?
Os3 Os1 Cl Os2 56.03(5) . . . . ?
Os2 Ag C1 N2 -6.9(17) . . . . ?
Os1 Ag C1 N2 -175.2(8) . . . . ?
Os2 Ag C1 N5 177.2(7) . . . . ?
Os1 Ag C1 N5 8.9(16) . . . . ?
N5 C1 N2 C3 -2.7(17) . . . . ?
Ag C1 N2 C3 -179.3(11) . . . . ?
N5 C1 N2 C41 -177.4(12) . . . . ?
Ag C1 N2 C41 6(2) . . . . ?
C1 N2 C3 C4 0.2(19) . . . . ?
C41 N2 C3 C4 175.1(13) . . . . ?
N2 C3 C4 N5 2.3(19) . . . . ?
N2 C1 N5 C4 4.2(17) . . . . ?
Ag C1 N5 C4 -179.1(11) . . . . ?
N2 C1 N5 C51 177.6(11) . . . . ?
Ag C1 N5 C51 -5.8(19) . . . . ?
C3 C4 N5 C1 -4.2(19) . . . . ?
C3 C4 N5 C51 -177.6(12) . . . . ?
C1 N2 C41 C42 87.0(15) . . . . ?
C3 N2 C41 C42 -87.3(14) . . . . ?
C1 N2 C41 C46 -90.3(14) . . . . ?
C3 N2 C41 C46 95.4(14) . . . . ?
C46 C41 C42 C43 0.0 . . . . ?
N2 C41 C42 C43 -177.3(9) . . . . ?
C46 C41 C42 C49 -179.7(11) . . . . ?
N2 C41 C42 C49 3.1(12) . . . . ?
C41 C42 C43 C44 0.0 . . . . ?
C49 C42 C43 C44 179.7(11) . . . . ?
C42 C43 C44 C45 0.0 . . . . ?
C42 C43 C44 C48 177.5(11) . . . . ?
C43 C44 C45 C46 0.0 . . . . ?
C48 C44 C45 C46 -177.5(11) . . . . ?
C44 C45 C46 C41 0.0 . . . . ?
C44 C45 C46 C47 -179.0(11) . . . . ?
C42 C41 C46 C45 0.0 . . . . ?
N2 C41 C46 C45 177.3(9) . . . . ?
C42 C41 C46 C47 179.0(11) . . . . ?
N2 C41 C46 C47 -3.7(12) . . . . ?
C1 N5 C51 C52 89.5(13) . . . . ?
C4 N5 C51 C52 -97.9(14) . . . . ?
C1 N5 C51 C56 -90.2(13) . . . . ?
C4 N5 C51 C56 82.3(14) . . . . ?
C56 C51 C52 C53 0.0 . . . . ?
N5 C51 C52 C53 -179.7(8) . . . . ?
C56 C51 C52 C57 -178.6(10) . . . . ?
N5 C51 C52 C57 1.6(11) . . . . ?
C51 C52 C53 C54 0.0 . . . . ?
C57 C52 C53 C54 178.7(10) . . . . ?
C52 C53 C54 C55 0.0 . . . . ?
C52 C53 C54 C58 177.6(10) . . . . ?
C53 C54 C55 C56 0.0 . . . . ?
C58 C54 C55 C56 -177.6(10) . . . . ?
C54 C55 C56 C51 0.0 . . . . ?
C54 C55 C56 C59 180.0(10) . . . . ?
C52 C51 C56 C55 0.0 . . . . ?
N5 C51 C56 C55 179.7(9) . . . . ?
C52 C51 C56 C59 -180.0(10) . . . . ?
N5 C51 C56 C59 -0.2(11) . . . . ?
C12 Os1 C11 O11 25(21) . . . . ?
C13 Os1 C11 O11 -76(21) . . . . ?
Cl Os1 C11 O11 175(19) . . . . ?
Ag Os1 C11 O11 -148(21) . . . . ?
Os2 Os1 C11 O11 167(21) . . . . ?
Os3 Os1 C11 O11 110(21) . . . . ?
C11 Os1 C12 O12 -119(24) . . . . ?
C13 Os1 C12 O12 -22(24) . . . . ?
Cl Os1 C12 O12 68(24) . . . . ?
Ag Os1 C12 O12 -97(24) . . . . ?
Os2 Os1 C12 O12 117(24) . . . . ?
Os3 Os1 C12 O12 153(24) . . . . ?
C12 Os1 C13 O13 9(13) . . . . ?
C11 Os1 C13 O13 101(13) . . . . ?
Cl Os1 C13 O13 -91(13) . . . . ?
Ag Os1 C13 O13 171(13) . . . . ?
Os2 Os1 C13 O13 -142(12) . . . . ?
Os3 Os1 C13 O13 -130(10) . . . . ?
C22 Os2 C21 O21 36(30) . . . . ?
C23 Os2 C21 O21 135(30) . . . . ?
Cl Os2 C21 O21 -108(29) . . . . ?
Ag Os2 C21 O21 -153(30) . . . . ?
Os1 Os2 C21 O21 -107(30) . . . . ?
Os3 Os2 C21 O21 -51(30) . . . . ?
C21 Os2 C22 O22 8(100) . . . . ?
C23 Os2 C22 O22 -85(100) . . . . ?
Cl Os2 C22 O22 -177(100) . . . . ?
Ag Os2 C22 O22 -22(100) . . . . ?
Os1 Os2 C22 O22 136(100) . . . . ?
Os3 Os2 C22 O22 97(100) . . . . ?
C21 Os2 C23 O23 -67(14) . . . . ?
C22 Os2 C23 O23 23(14) . . . . ?
Cl Os2 C23 O23 121(14) . . . . ?
Ag Os2 C23 O23 -142(14) . . . . ?
Os1 Os2 C23 O23 173(14) . . . . ?
Os3 Os2 C23 O23 -174(10) . . . . ?
C34 Os3 C31 O31 -81(19) . . . . ?
C33 Os3 C31 O31 21(19) . . . . ?
C32 Os3 C31 O31 162(16) . . . . ?
Os2 Os3 C31 O31 117(19) . . . . ?
Os1 Os3 C31 O31 177(19) . . . . ?
C34 Os3 C32 O32 32(23) . . . . ?
C33 Os3 C32 O32 -70(23) . . . . ?
C31 Os3 C32 O32 150(21) . . . . ?
Os2 Os3 C32 O32 -166(23) . . . . ?
Os1 Os3 C32 O32 135(23) . . . . ?
C34 Os3 C33 O33 146(17) . . . . ?
C31 Os3 C33 O33 54(17) . . . . ?
C32 Os3 C33 O33 -121(17) . . . . ?
Os2 Os3 C33 O33 -33(17) . . . . ?
Os1 Os3 C33 O33 -32(18) . . . . ?
C33 Os3 C34 O34 -104(22) . . . . ?
C31 Os3 C34 O34 -11(22) . . . . ?
C32 Os3 C34 O34 162(22) . . . . ?
Os2 Os3 C34 O34 74(23) . . . . ?
Os1 Os3 C34 O34 75(22) . . . . ?
